data_2012638
loop_
_publ_author_name
'Tri\<s\<c\'ikov\'a, \<Lubica'
'Poto\<c\<n\'ak, Ivan'
'Wagner, Christoph'

_publ_section_title
;Low-dimensional compounds containing cyano groups. I.
 <i>catena</i>-Poly[[[dicyanoargentato(I)-\k<i>N</i>]bis(4-methylpyridine-\k<i>N</i>)copper(II)]-\m-dicyanoargentato(I)-\k^2^<i>N</i>:<i>N</i>']
;
_journal_issue 4
_journal_name_full 'Acta Crystallographica Section C'
_journal_page_first m246
_journal_page_last m248
_journal_paper_doi 10.1107/S0108270102002123
_journal_volume 58
_journal_year 2002
_chemical_formula_iupac '[Ag2 Cu (C N)4 (C6 H7 N)2]'
_chemical_formula_moiety 'C16 H14 Ag2 Cu N6'
_chemical_formula_sum 'C16 H14 Ag2 Cu N6'
_chemical_formula_weight 569.61
_chemical_name_systematic
;
Poly[[bis(4-methylpyridine-\kN)copper(II)]-bis-\m-[[dicyanoargentate(I)-
\k^2^N:N']]
;
_space_group_IT_number 15
_symmetry_cell_setting monoclinic
_symmetry_space_group_name_Hall '-C 2yc'
_symmetry_space_group_name_H-M 'C 1 2/c 1'
_atom_sites_solution_hydrogens geom
_atom_sites_solution_primary direct
_atom_sites_solution_secondary difmap
_audit_creation_method SHELXL97
_cell_angle_alpha 90
_cell_angle_beta 107.95(3)
_cell_angle_gamma 90
_cell_formula_units_Z 4
_cell_length_a 11.752(3)
_cell_length_b 17.795(3)
_cell_length_c 9.594(3)
_cell_measurement_reflns_used 6639
_cell_measurement_temperature 220(2)
_cell_measurement_theta_max 26.05
_cell_measurement_theta_min 1.65
_cell_volume 1908.7(9)
_computing_cell_refinement 'CELL in IPDS'
_computing_data_collection 'EXPOSE in IPDS (Stoe & Cie, 1999)'
_computing_data_reduction 'INTEGRATE in IPDS'
_computing_molecular_graphics 'DIAMOND (Brandenburg, 1999)'
_computing_publication_material SHELXL97
_computing_structure_refinement 'SHELXL97 (Sheldrick, 1997)'
_computing_structure_solution 'SHELXS86 (Sheldrick, 1990)'
_diffrn_ambient_temperature 220(2)
_diffrn_measured_fraction_theta_full 0.985
_diffrn_measured_fraction_theta_max 0.985
_diffrn_measurement_device_type 'Stoe IPDS'
_diffrn_measurement_method \f
_diffrn_radiation_monochromator graphite
_diffrn_radiation_source 'fine-focus sealed tube'
_diffrn_radiation_type MoK\a
_diffrn_radiation_wavelength 0.71073
_diffrn_reflns_av_R_equivalents 0.033
_diffrn_reflns_av_sigmaI/netI 0.024
_diffrn_reflns_limit_h_max 14
_diffrn_reflns_limit_h_min -14
_diffrn_reflns_limit_k_max 21
_diffrn_reflns_limit_k_min -21
_diffrn_reflns_limit_l_max 11
_diffrn_reflns_limit_l_min -11
_diffrn_reflns_number 6594
_diffrn_reflns_theta_full 25.95
_diffrn_reflns_theta_max 25.83
_diffrn_reflns_theta_min 2.14
_diffrn_standards_number 0
_exptl_absorpt_coefficient_mu 3.146
_exptl_absorpt_correction_T_max 0.859
_exptl_absorpt_correction_T_min 0.674
_exptl_absorpt_correction_type numerical
_exptl_absorpt_process_details 'Please provide reference'
_exptl_crystal_colour 'pale blue'
_exptl_crystal_density_diffrn 1.982
_exptl_crystal_density_meas ?
_exptl_crystal_density_method 'not measured'
_exptl_crystal_description prism
_exptl_crystal_F_000 1100
_exptl_crystal_size_max 0.18
_exptl_crystal_size_mid 0.12
_exptl_crystal_size_min 0.05
_refine_diff_density_max 0.27
_refine_diff_density_min -0.52
_refine_ls_extinction_method none
_refine_ls_goodness_of_fit_ref 1.010
_refine_ls_hydrogen_treatment constr
_refine_ls_matrix_type full
_refine_ls_number_parameters 119
_refine_ls_number_reflns 1835
_refine_ls_number_restraints 0
_refine_ls_restrained_S_all 1.010
_refine_ls_R_factor_all 0.025
_refine_ls_R_factor_gt 0.019
_refine_ls_shift/su_max 0.001
_refine_ls_shift/su_mean 0.000
_refine_ls_structure_factor_coef Fsqd
_refine_ls_weighting_details 'w = 1/[\s^2^(Fo^2^)+(0.031P)^2^+0.277P] where P=(Fo^2^+2Fc^2^)/3'
_refine_ls_weighting_scheme calc
_refine_ls_wR_factor_gt 0.047
_refine_ls_wR_factor_ref 0.049
_reflns_number_gt 1591
_reflns_number_total 1835
_reflns_threshold_expression I>2\s(I)
_cod_data_source_file jz1492.cif
_cod_data_source_block I
_cod_depositor_comments
;
The following automatic conversions were performed:

'_exptl_crystal_density_meas' value 'not measured' was changed to '?'
- the value is perceived as not measured.

Automatic conversion script
Id: cif_fix_values 3008 2015-01-20 13:52:24Z robertas 
;
_cod_original_cell_volume 1908.7(8)
_cod_original_sg_symbol_H-M 'C 2/c'
_cod_database_code 2012638
_cod_database_fobs_code 2012638

loop_
_symmetry_equiv_pos_as_xyz
'x, y, z'
'-x, y, -z+1/2'
'x+1/2, y+1/2, z'
'-x+1/2, y+1/2, -z+1/2'
'-x, -y, -z'
'x, -y, z-1/2'
'-x+1/2, -y+1/2, -z'
'x+1/2, -y+1/2, z-1/2'

loop_
_atom_site_label
_atom_site_fract_x
_atom_site_fract_y
_atom_site_fract_z
_atom_site_U_iso_or_equiv
_atom_site_adp_type
_atom_site_calc_flag
_atom_site_refinement_flags
_atom_site_occupancy
_atom_site_disorder_assembly
_atom_site_disorder_group
_atom_site_type_symbol
Ag2 0.5000 0.714195(14) 0.2500 0.02997(9) Uani d S 1 . . Ag
Cu1 0.5000 0.42233(2) 0.2500 0.01632(10) Uani d S 1 . . Cu
Ag1 0.7500 0.2500 0.0000 0.03079(9) Uani d S 1 . . Ag
N1 0.60216(17) 0.35189(11) 0.1625(2) 0.0232(4) Uani d . 1 . . N
C1 0.6558(2) 0.31594(13) 0.1054(3) 0.0243(5) Uani d . 1 . . C
N2 0.5000 0.53387(17) 0.2500 0.0248(6) Uani d S 1 . . N
C2 0.5000 0.59826(19) 0.2500 0.0248(7) Uani d S 1 . . C
N3 0.5000 0.89354(18) 0.2500 0.0526(11) Uani d S 1 . . N
C3 0.5000 0.8297(2) 0.2500 0.0365(9) Uani d S 1 . . C
N10 0.36819(17) 0.42009(10) 0.0536(2) 0.0206(4) Uani d . 1 . . N
C11 0.3307(2) 0.35279(13) -0.0070(3) 0.0256(5) Uani d . 1 . . C
H11 0.3654 0.3096 0.0429 0.031 Uiso calc R 1 . . H
C12 0.2437(2) 0.34528(15) -0.1389(3) 0.0297(6) Uani d . 1 . . C
H12 0.2204 0.2976 -0.1767 0.036 Uiso calc R 1 . . H
C13 0.1897(2) 0.40831(16) -0.2169(3) 0.0291(6) Uani d . 1 . . C
C14 0.2285(2) 0.47735(15) -0.1537(3) 0.0320(6) Uani d . 1 . . C
H14 0.1947 0.5213 -0.2010 0.038 Uiso calc R 1 . . H
C15 0.3165(2) 0.48088(14) -0.0213(3) 0.0281(5) Uani d . 1 . . C
H15 0.3416 0.5280 0.0184 0.034 Uiso calc R 1 . . H
C16 0.0963(2) 0.40301(19) -0.3636(3) 0.0437(7) Uani d . 1 . . C
H16A 0.0519 0.3573 -0.3690 0.052 Uiso calc R 1 . . H
H16B 0.1341 0.4033 -0.4392 0.052 Uiso calc R 1 . . H
H16C 0.0430 0.4451 -0.3766 0.052 Uiso calc R 1 . . H

loop_
_atom_site_aniso_label
_atom_site_aniso_U_11
_atom_site_aniso_U_22
_atom_site_aniso_U_33
_atom_site_aniso_U_12
_atom_site_aniso_U_13
_atom_site_aniso_U_23
Ag2 0.03663(16) 0.01458(13) 0.03291(17) 0.000 0.00222(11) 0.000
Cu1 0.02032(19) 0.01236(18) 0.0166(2) 0.000 0.00621(15) 0.000
Ag1 0.03842(16) 0.03343(16) 0.02601(16) 0.01822(11) 0.01801(12) 0.00097(12)
N1 0.0261(10) 0.0250(10) 0.0204(10) 0.0061(8) 0.0099(8) -0.0003(9)
C1 0.0269(12) 0.0275(13) 0.0184(12) 0.0066(10) 0.0069(10) 0.0026(10)
N2 0.0309(14) 0.0209(15) 0.0202(14) 0.000 0.0045(11) 0.000
C2 0.0310(18) 0.0185(18) 0.0232(19) 0.000 0.0057(14) 0.000
N3 0.060(2) 0.0199(18) 0.057(3) 0.000 -0.0131(19) 0.000
C3 0.037(2) 0.0231(19) 0.036(2) 0.000 -0.0076(16) 0.000
N10 0.0235(9) 0.0193(9) 0.0194(10) -0.0008(7) 0.0072(8) -0.0009(8)
C11 0.0329(13) 0.0198(11) 0.0243(13) -0.0032(9) 0.0090(10) 0.0009(10)
C12 0.0327(13) 0.0295(13) 0.0263(14) -0.0099(10) 0.0083(11) -0.0068(11)
C13 0.0213(12) 0.0431(15) 0.0236(14) -0.0008(10) 0.0078(10) -0.0024(11)
C14 0.0313(12) 0.0303(14) 0.0300(14) 0.0075(10) 0.0029(10) 0.0036(11)
C15 0.0298(12) 0.0222(12) 0.0283(13) 0.0036(9) 0.0029(10) -0.0006(10)
C16 0.0353(15) 0.061(2) 0.0279(16) -0.0008(13) 0.0004(12) -0.0023(14)

loop_
_atom_type_symbol
_atom_type_description
_atom_type_scat_dispersion_real
_atom_type_scat_dispersion_imag
_atom_type_scat_source
C C 0.0033 0.0016 'International Tables Vol C Tables 4.2.6.8 and 6.1.1.4'
H H 0.0000 0.0000 'International Tables Vol C Tables 4.2.6.8 and 6.1.1.4'
N N 0.0061 0.0033 'International Tables Vol C Tables 4.2.6.8 and 6.1.1.4'
Cu Cu 0.3201 1.2651 'International Tables Vol C Tables 4.2.6.8 and 6.1.1.4'
Ag Ag -0.8971 1.1015 'International Tables Vol C Tables 4.2.6.8 and 6.1.1.4'

loop_
_geom_angle_atom_site_label_1
_geom_angle_atom_site_label_2
_geom_angle_atom_site_label_3
_geom_angle_site_symmetry_1
_geom_angle_site_symmetry_3
_geom_angle
_geom_angle_publ_flag
C3 Ag2 C2 . . 180.0 yes
C3 Ag2 Ag1 . 4_655 78.631(6) ?
C2 Ag2 Ag1 . 4_655 101.369(6) ?
C3 Ag2 Ag1 . 3_455 78.631(6) ?
C2 Ag2 Ag1 . 3_455 101.369(6) ?
Ag1 Ag2 Ag1 4_655 3_455 157.262(13) yes
N2 Cu1 N10 . . 91.12(5) yes
N2 Cu1 N10 . 2_655 91.12(5) ?
N10 Cu1 N10 . 2_655 177.76(11) yes
N2 Cu1 N1 . 2_655 127.00(6) ?
N10 Cu1 N1 . 2_655 89.57(8) ?
N10 Cu1 N1 2_655 2_655 89.09(8) ?
N2 Cu1 N1 . . 127.00(6) yes
N10 Cu1 N1 . . 89.09(8) yes
N10 Cu1 N1 2_655 . 89.57(8) yes
N1 Cu1 N1 2_655 . 106.00(11) yes
C1 Ag1 C1 7_655 . 180.0 yes
C1 Ag1 Ag2 7_655 3_545 75.58(7) ?
C1 Ag1 Ag2 . 3_545 104.42(7) ?
C1 Ag1 Ag2 7_655 5_665 104.42(7) ?
C1 Ag1 Ag2 . 5_665 75.58(7) ?
Ag2 Ag1 Ag2 3_545 5_665 180.0 yes
C1 N1 Cu1 . . 175.2(2) yes
N1 C1 Ag1 . . 179.0(2) yes
C2 N2 Cu1 . . 180.0 yes
N2 C2 Ag2 . . 180.0 yes
N3 C3 Ag2 . . 180.0 yes
C15 N10 C11 . . 117.0(2) ?
C15 N10 Cu1 . . 124.86(16) ?
C11 N10 Cu1 . . 118.13(16) ?
N10 C11 C12 . . 122.6(2) ?
N10 C11 H11 . . 118.7 ?
C12 C11 H11 . . 118.7 ?
C11 C12 C13 . . 120.5(2) ?
C11 C12 H12 . . 119.8 ?
C13 C12 H12 . . 119.8 ?
C14 C13 C12 . . 116.6(2) ?
C14 C13 C16 . . 121.0(3) ?
C12 C13 C16 . . 122.4(3) ?
C15 C14 C13 . . 120.0(2) ?
C15 C14 H14 . . 120.0 ?
C13 C14 H14 . . 120.0 ?
N10 C15 C14 . . 123.3(2) ?
N10 C15 H15 . . 118.3 ?
C14 C15 H15 . . 118.3 ?
C13 C16 H16A . . 109.5 ?
C13 C16 H16B . . 109.5 ?
H16A C16 H16B . . 109.5 ?
C13 C16 H16C . . 109.5 ?
H16A C16 H16C . . 109.5 ?
H16B C16 H16C . . 109.5 ?

loop_
_geom_bond_atom_site_label_1
_geom_bond_atom_site_label_2
_geom_bond_site_symmetry_2
_geom_bond_distance
_geom_bond_publ_flag
Ag2 C3 . 2.055(4) yes
Ag2 C2 . 2.063(3) yes
Ag2 Ag1 4_655 3.2322(13) ?
Ag2 Ag1 3_455 3.2322(13) ?
Cu1 N2 . 1.985(3) yes
Cu1 N10 . 2.038(2) yes
Cu1 N10 2_655 2.038(2) ?
Cu1 N1 2_655 2.0827(19) ?
Cu1 N1 . 2.0827(19) yes
Ag1 C1 7_655 2.077(2) ?
Ag1 C1 . 2.077(2) yes
Ag1 Ag2 3_545 3.2322(12) yes
Ag1 Ag2 5_665 3.2322(12) ?
N1 C1 . 1.149(3) yes
N2 C2 . 1.146(5) yes
N3 C3 . 1.137(5) yes
N10 C15 . 1.337(3) ?
N10 C11 . 1.345(3) ?
C11 C12 . 1.367(4) ?
C11 H11 . 0.9300 ?
C12 C13 . 1.388(4) ?
C12 H12 . 0.9300 ?
C13 C14 . 1.384(4) ?
C13 C16 . 1.497(4) ?
C14 C15 . 1.370(4) ?
C14 H14 . 0.9300 ?
C15 H15 . 0.9300 ?
C16 H16A . 0.9600 ?
C16 H16B . 0.9600 ?
C16 H16C . 0.9600 ?
